data_2211572
loop_
_publ_author_name
'Sonar, Vijayakumar N.'
'M. Venkataraj'
'Parkin, Sean'
'Crooks, Peter A.'

_publ_section_title
;
 (<i>Z</i>)-2-(2-Methylbenzylidene)-1-azabicyclo[2.2.2]octan-3-one
;
_journal_coeditor_code OM2070
_journal_issue 12
_journal_name_full 'Acta Crystallographica Section E'
_journal_page_first o5738
_journal_page_last o5739
_journal_paper_doi 10.1107/S1600536806048951
_journal_volume 62
_journal_year 2006
_chemical_formula_iupac 'C15 H17 N O'
_chemical_formula_moiety 'C15 H17 N O'
_chemical_formula_sum 'C15 H17 N O'
_chemical_formula_weight 227.30
_chemical_name_systematic
;
(Z)-2-(2-Methylbenzylidene)-1-azabicyclo[2.2.2]octan-3-one
;
_space_group_IT_number 14
_symmetry_cell_setting monoclinic
_symmetry_space_group_name_Hall '-P 2ybc'
_symmetry_space_group_name_H-M 'P 1 21/c 1'
_atom_sites_solution_hydrogens geom
_atom_sites_solution_primary direct
_atom_sites_solution_secondary difmap
_audit_creation_method SHELXL-97
_cell_angle_alpha 90.00
_cell_angle_beta 101.6068(10)
_cell_angle_gamma 90.00
_cell_formula_units_Z 4
_cell_length_a 6.65140(10)
_cell_length_b 22.3378(5)
_cell_length_c 8.0734(2)
_cell_measurement_reflns_used 2756
_cell_measurement_temperature 90.0(2)
_cell_measurement_theta_max 27.48
_cell_measurement_theta_min 1.00
_cell_volume 1175.00(4)
_computing_cell_refinement 'SCALEPACK (Otwinowski & Minor, 1997)'
_computing_data_collection 'COLLECT (Nonius, 1999)'
_computing_data_reduction 'DENZO-SMN (Otwinowski & Minor, 1997)'
_computing_molecular_graphics 'XP in SHELXTL (Sheldrick, 1995)'
_computing_publication_material
;
SHELXL97 (Sheldrick, 1997) and local procedures
;
_computing_structure_refinement 'SHELXL97 (Sheldrick, 1997)'
_computing_structure_solution 'SHELXS97 (Sheldrick, 1997)'
_diffrn_ambient_temperature 90.0(2)
_diffrn_detector_area_resol_mean 18
_diffrn_measured_fraction_theta_full .997
_diffrn_measured_fraction_theta_max .997
_diffrn_measurement_device_type 'Nonius KappaCCD'
_diffrn_measurement_method '\w scans at fixed \c = 55\%'
_diffrn_radiation_monochromator graphite
_diffrn_radiation_source 'fine-focus sealed tube'
_diffrn_radiation_type MoK\a
_diffrn_radiation_wavelength 0.71073
_diffrn_reflns_av_R_equivalents 0.0214
_diffrn_reflns_av_sigmaI/netI 0.0346
_diffrn_reflns_limit_h_max 8
_diffrn_reflns_limit_h_min -8
_diffrn_reflns_limit_k_max 27
_diffrn_reflns_limit_k_min -28
_diffrn_reflns_limit_l_max 10
_diffrn_reflns_limit_l_min -10
_diffrn_reflns_number 4984
_diffrn_reflns_theta_full 27.46
_diffrn_reflns_theta_max 27.46
_diffrn_reflns_theta_min 1.82
_diffrn_standards_number 0
_exptl_absorpt_coefficient_mu 0.080
_exptl_absorpt_correction_T_max 0.9779
_exptl_absorpt_correction_T_min 0.9748
_exptl_absorpt_correction_type multi-scan
_exptl_absorpt_process_details '(SCALEPACK; Otwinowski & Minor, 1997)'
_exptl_crystal_colour yellow
_exptl_crystal_density_diffrn 1.285
_exptl_crystal_density_method 'not measured'
_exptl_crystal_description block
_exptl_crystal_F_000 488
_exptl_crystal_size_max 0.32
_exptl_crystal_size_mid 0.28
_exptl_crystal_size_min 0.28
_refine_diff_density_max .279
_refine_diff_density_min -.199
_refine_ls_extinction_method none
_refine_ls_goodness_of_fit_ref 1.041
_refine_ls_hydrogen_treatment constr
_refine_ls_matrix_type full
_refine_ls_number_parameters 155
_refine_ls_number_reflns 2688
_refine_ls_number_restraints 0
_refine_ls_restrained_S_all 1.041
_refine_ls_R_factor_all 0.0564
_refine_ls_R_factor_gt 0.0391
_refine_ls_shift/su_max 0.001
_refine_ls_shift/su_mean 0.000
_refine_ls_structure_factor_coef Fsqd
_refine_ls_weighting_details 'calc w=1/[\s^2^(Fo^2^)+(0.0533P)^2^+0.2705P] where P=(Fo^2^+2Fc^2^)/3'
_refine_ls_weighting_scheme calc
_refine_ls_wR_factor_gt 0.0981
_refine_ls_wR_factor_ref 0.1074
_reflns_number_gt 2099
_reflns_number_total 2688
_reflns_threshold_expression I>2\s(I)
_cod_data_source_file om2070.cif
_cod_data_source_block I
_cod_depositor_comments
;
The following automatic conversions were performed:
'_geom_bond_publ_flag' value 'Y' changed to 'y' according to
'/home/saulius/struct/CIF-dictionaries/cif_core.dic' dictionary named
'cif_core.dic' version 2.4.1 from 2010-06-29.

Automatic conversion script
Id: cif_fix_enum 1527 2010-12-29 10:47:43Z saulius 

The following automatic conversions were performed:

'_geom_bond_publ_flag' value 'Y' changed to 'y' according to
/home/saulius/struct/CIF-dictionaries/cif_core.dic dictionary named
'cif_core.dic' version 2.4.1 from 2010-06-29.

Automatic conversion script
Id: cif_fix_values 1715 2011-07-08 13:25:40Z adriana 
;
_cod_original_sg_symbol_H-M 'P 21/c'
_cod_database_code 2211572
_cod_database_fobs_code 2211572

loop_
_symmetry_equiv_pos_as_xyz
'x, y, z'
'-x, y+1/2, -z+1/2'
'-x, -y, -z'
'x, -y-1/2, z-1/2'

loop_
_atom_site_type_symbol
_atom_site_label
_atom_site_fract_x
_atom_site_fract_y
_atom_site_fract_z
_atom_site_U_iso_or_equiv
_atom_site_adp_type
_atom_site_calc_flag
_atom_site_refinement_flags
_atom_site_occupancy
C C1 0.59013(17) 0.13419(5) 0.17566(13) 0.0170(3) Uani d . 1
C C2 0.73105(17) 0.16951(5) 0.10937(14) 0.0180(3) Uani d . 1
C C3 0.87905(18) 0.14098(6) 0.03707(15) 0.0222(3) Uani d . 1
H H3 0.9773 0.1643 -0.0049 0.027 Uiso calc R 1
C C4 0.8850(2) 0.07925(6) 0.02552(16) 0.0253(3) Uani d . 1
H H4 0.9867 0.0606 -0.0244 0.030 Uiso calc R 1
C C5 0.7429(2) 0.04441(6) 0.08659(15) 0.0241(3) Uani d . 1
H H5 0.7454 0.0021 0.0765 0.029 Uiso calc R 1
C C6 0.59745(19) 0.07176(5) 0.16231(15) 0.0202(3) Uani d . 1
H H6 0.5017 0.0479 0.2056 0.024 Uiso calc R 1
C C7 0.43708(17) 0.16337(5) 0.25648(14) 0.0171(3) Uani d . 1
H H7 0.3862 0.2009 0.2105 0.021 Uiso calc R 1
C C8 0.36089(17) 0.14332(5) 0.38731(14) 0.0172(3) Uani d . 1
N N9 0.41910(15) 0.08764(4) 0.47438(12) 0.0189(2) Uani d . 1
C C10 0.50563(18) 0.10102(6) 0.65449(15) 0.0221(3) Uani d . 1
H H10A 0.6315 0.1254 0.6623 0.026 Uiso calc R 1
H H10B 0.5444 0.0631 0.7160 0.026 Uiso calc R 1
C C11 0.35049(19) 0.13529(6) 0.73963(15) 0.0231(3) Uani d . 1
H H11A 0.3206 0.1117 0.8357 0.028 Uiso calc R 1
H H11B 0.4094 0.1743 0.7834 0.028 Uiso calc R 1
C C12 0.15172(18) 0.14541(6) 0.60743(15) 0.0216(3) Uani d . 1
H H12 0.0486 0.1683 0.6567 0.026 Uiso calc R 1
O O13 0.15212(14) 0.22921(4) 0.41572(11) 0.0248(2) Uani d . 1
C C13 0.21129(17) 0.17916(5) 0.46228(14) 0.0185(3) Uani d . 1
C C14 0.06631(19) 0.08418(6) 0.54022(16) 0.0252(3) Uani d . 1
H H14A -0.0586 0.0898 0.4514 0.030 Uiso calc R 1
H H14B 0.0289 0.0604 0.6331 0.030 Uiso calc R 1
C C15 0.23227(19) 0.05064(6) 0.46618(16) 0.0238(3) Uani d . 1
H H15A 0.2694 0.0131 0.5302 0.029 Uiso calc R 1
H H15B 0.1756 0.0399 0.3470 0.029 Uiso calc R 1
C C16 0.72482(19) 0.23671(5) 0.11544(16) 0.0222(3) Uani d . 1
H H16A 0.8317 0.2532 0.0609 0.033 Uiso calc R 1
H H16B 0.7487 0.2500 0.2335 0.033 Uiso calc R 1
H H16C 0.5900 0.2508 0.0559 0.033 Uiso calc R 1

loop_
_atom_site_aniso_label
_atom_site_aniso_U_11
_atom_site_aniso_U_22
_atom_site_aniso_U_33
_atom_site_aniso_U_12
_atom_site_aniso_U_13
_atom_site_aniso_U_23
C1 0.0192(6) 0.0178(6) 0.0128(5) 0.0014(4) 0.0007(4) 0.0003(4)
C2 0.0176(6) 0.0210(6) 0.0143(5) 0.0000(5) 0.0003(4) 0.0005(5)
C3 0.0196(6) 0.0279(7) 0.0193(6) 0.0014(5) 0.0043(5) 0.0017(5)
C4 0.0251(6) 0.0301(7) 0.0214(6) 0.0092(5) 0.0059(5) -0.0016(5)
C5 0.0308(7) 0.0173(6) 0.0227(6) 0.0059(5) 0.0018(5) -0.0007(5)
C6 0.0237(6) 0.0184(6) 0.0178(6) 0.0010(5) 0.0029(5) 0.0013(5)
C7 0.0178(6) 0.0137(6) 0.0188(6) -0.0003(4) 0.0012(5) 0.0008(4)
C8 0.0176(6) 0.0142(6) 0.0187(6) -0.0002(4) 0.0011(4) 0.0001(4)
N9 0.0222(5) 0.0160(5) 0.0181(5) 0.0001(4) 0.0029(4) 0.0030(4)
C10 0.0221(6) 0.0224(6) 0.0198(6) -0.0001(5) -0.0005(5) 0.0025(5)
C11 0.0280(7) 0.0226(6) 0.0182(6) -0.0009(5) 0.0034(5) 0.0014(5)
C12 0.0214(6) 0.0238(7) 0.0206(6) 0.0017(5) 0.0068(5) 0.0030(5)
O13 0.0281(5) 0.0202(5) 0.0278(5) 0.0064(4) 0.0096(4) 0.0048(4)
C13 0.0175(6) 0.0189(6) 0.0181(6) -0.0003(5) 0.0016(4) 0.0003(5)
C14 0.0216(6) 0.0273(7) 0.0261(6) -0.0059(5) 0.0034(5) 0.0062(5)
C15 0.0303(7) 0.0174(6) 0.0222(6) -0.0061(5) 0.0017(5) 0.0034(5)
C16 0.0246(6) 0.0201(6) 0.0228(6) -0.0023(5) 0.0071(5) 0.0029(5)

loop_
_atom_type_symbol
_atom_type_description
_atom_type_scat_dispersion_real
_atom_type_scat_dispersion_imag
_atom_type_scat_source
C C .0033 .0016 'International Tables Vol C Tables 4.2.6.8 and 6.1.1.4'
H H .0000 .0000 'International Tables Vol C Tables 4.2.6.8 and 6.1.1.4'
N N .0061 .0033 'International Tables Vol C Tables 4.2.6.8 and 6.1.1.4'
O O .0106 .0060 'International Tables Vol C Tables 4.2.6.8 and 6.1.1.4'

loop_
_geom_angle_atom_site_label_1
_geom_angle_atom_site_label_2
_geom_angle_atom_site_label_3
_geom_angle
_geom_angle_publ_flag
C6 C1 C2 119.46(11) ?
C6 C1 C7 120.97(10) ?
C2 C1 C7 119.57(10) ?
C3 C2 C1 118.81(11) ?
C3 C2 C16 119.75(11) ?
C1 C2 C16 121.44(10) y
C4 C3 C2 121.05(11) ?
C4 C3 H3 119.5 ?
C2 C3 H3 119.5 ?
C3 C4 C5 120.25(11) ?
C3 C4 H4 119.9 ?
C5 C4 H4 119.9 ?
C6 C5 C4 119.66(12) ?
C6 C5 H5 120.2 ?
C4 C5 H5 120.2 ?
C5 C6 C1 120.73(11) ?
C5 C6 H6 119.6 ?
C1 C6 H6 119.6 ?
C8 C7 C1 127.53(11) y
C8 C7 H7 116.2 ?
C1 C7 H7 116.2 ?
C7 C8 N9 124.50(10) y
C7 C8 C13 121.91(11) y
N9 C8 C13 113.53(10) y
C8 N9 C10 108.50(9) y
C8 N9 C15 108.57(9) ?
C10 N9 C15 108.22(9) ?
N9 C10 C11 111.86(10) ?
N9 C10 H10A 109.2 ?
C11 C10 H10A 109.2 ?
N9 C10 H10B 109.2 ?
C11 C10 H10B 109.2 ?
H10A C10 H10B 107.9 ?
C12 C11 C10 108.67(10) ?
C12 C11 H11A 110.0 ?
C10 C11 H11A 110.0 ?
C12 C11 H11B 110.0 ?
C10 C11 H11B 110.0 ?
H11A C11 H11B 108.3 ?
C13 C12 C14 107.81(10) ?
C13 C12 C11 106.74(10) ?
C14 C12 C11 108.59(10) ?
C13 C12 H12 111.2 ?
C14 C12 H12 111.2 ?
C11 C12 H12 111.2 ?
O13 C13 C8 124.44(11) y
O13 C13 C12 125.28(11) y
C8 C13 C12 110.24(10) y
C12 C14 C15 108.95(10) ?
C12 C14 H14A 109.9 ?
C15 C14 H14A 109.9 ?
C12 C14 H14B 109.9 ?
C15 C14 H14B 109.9 ?
H14A C14 H14B 108.3 ?
N9 C15 C14 111.65(10) ?
N9 C15 H15A 109.3 ?
C14 C15 H15A 109.3 ?
N9 C15 H15B 109.3 ?
C14 C15 H15B 109.3 ?
H15A C15 H15B 108.0 ?
C2 C16 H16A 109.5 ?
C2 C16 H16B 109.5 ?
H16A C16 H16B 109.5 ?
C2 C16 H16C 109.5 ?
H16A C16 H16C 109.5 ?
H16B C16 H16C 109.5 ?

loop_
_geom_bond_atom_site_label_1
_geom_bond_atom_site_label_2
_geom_bond_distance
_geom_bond_publ_flag
C1 C6 1.4003(16) ?
C1 C2 1.4105(16) ?
C1 C7 1.4678(16) y
C2 C3 1.3954(16) ?
C2 C16 1.5029(16) y
C3 C4 1.3830(18) ?
C3 H3 0.9500 ?
C4 C5 1.3891(18) ?
C4 H4 0.9500 ?
C5 C6 1.3860(17) ?
C5 H5 0.9500 ?
C6 H6 0.9500 ?
C7 C8 1.3374(16) y
C7 H7 0.9500 ?
C8 N9 1.4427(14) y
C8 C13 1.4966(16) y
N9 C10 1.4826(15) y
N9 C15 1.4827(15) ?
C10 C11 1.5521(17) ?
C10 H10A 0.9900 ?
C10 H10B 0.9900 ?
C11 C12 1.5396(17) ?
C11 H11A 0.9900 ?
C11 H11B 0.9900 ?
C12 C13 1.5118(16) ?
C12 C14 1.5375(17) ?
C12 H12 1.0000 ?
O13 C13 1.2194(14) y
C14 C15 1.5500(18) ?
C14 H14A 0.9900 ?
C14 H14B 0.9900 ?
C15 H15A 0.9900 ?
C15 H15B 0.9900 ?
C16 H16A 0.9800 ?
C16 H16B 0.9800 ?
C16 H16C 0.9800 ?

loop_
_geom_torsion_atom_site_label_1
_geom_torsion_atom_site_label_2
_geom_torsion_atom_site_label_3
_geom_torsion_atom_site_label_4
_geom_torsion
_geom_torsion_publ_flag
C6 C1 C2 C3 -2.15(16) ?
C7 C1 C2 C3 178.29(10) ?
C6 C1 C2 C16 177.94(11) ?
C7 C1 C2 C16 -1.63(16) ?
C1 C2 C3 C4 1.87(17) ?
C16 C2 C3 C4 -178.21(11) ?
C2 C3 C4 C5 -0.15(18) ?
C3 C4 C5 C6 -1.28(18) ?
C4 C5 C6 C1 0.97(18) ?
C2 C1 C6 C5 0.76(17) ?
C7 C1 C6 C5 -179.69(10) ?
C6 C1 C7 C8 34.30(18) y
C2 C1 C7 C8 -146.14(12) ?
C1 C7 C8 N9 0.20(19) ?
C1 C7 C8 C13 177.27(10) y
C7 C8 N9 C10 120.22(12) ?
C13 C8 N9 C10 -57.07(12) ?
C7 C8 N9 C15 -122.39(12) ?
C13 C8 N9 C15 60.32(12) ?
C8 N9 C10 C11 58.13(12) ?
C15 N9 C10 C11 -59.49(12) ?
N9 C10 C11 C12 -0.50(14) ?
C10 C11 C12 C13 -57.25(13) ?
C10 C11 C12 C14 58.75(13) ?
C7 C8 C13 O13 -2.39(18) y
N9 C8 C13 O13 174.99(11) ?
C7 C8 C13 C12 179.86(11) ?
N9 C8 C13 C12 -2.76(13) ?
C14 C12 C13 O13 126.00(12) ?
C11 C12 C13 O13 -117.49(13) ?
C14 C12 C13 C8 -56.27(12) ?
C11 C12 C13 C8 60.24(12) ?
C13 C12 C14 C15 58.13(12) ?
C11 C12 C14 C15 -57.17(12) ?
C8 N9 C15 C14 -56.34(13) ?
C10 N9 C15 C14 61.23(12) ?
C12 C14 C15 N9 -2.47(14) ?

loop_
_cod_related_entry_id
_cod_related_entry_database
_cod_related_entry_code
1 ChemSpider 21178225
